data_2205621
loop_
_publ_author_name
'Suchada Chantrapromma'
'Hoong-Kun Fun'
'Xiao-Jun Feng'
'Jia-Xiang Yang'
'Jie-Ying Wu'
'Yu-Peng Tian'

_publ_section_title
;
 Bis(4-amino-3-methylpyridine)diisothiocyanatozinc(II)
;
_journal_issue 4
_journal_name_full 'Acta Crystallographica Section E'
_journal_page_first m733
_journal_page_last m735
_journal_paper_doi 10.1107/S160053680500810X
_journal_volume 61
_journal_year 2005
_chemical_formula_iupac '[Zn (N C S)2 (C6 H8 N2)2]'
_chemical_formula_moiety 'C14 H16 N6 S2 Zn'
_chemical_formula_sum 'C14 H16 N6 S2 Zn'
_chemical_formula_weight 397.82
_chemical_name_common
;
Bis-(3-methyl-4-aminopyridine)-Zinc(II)isothiocyanate
;
_chemical_name_systematic
;
Bis(4-amino-3-methylpyridine)diisothiocyanatozinc(II)
;
_space_group_IT_number 62
_symmetry_cell_setting orthorhombic
_symmetry_space_group_name_Hall '-P 2ac 2n'
_symmetry_space_group_name_H-M 'P n m a'
_atom_sites_solution_hydrogens geom
_atom_sites_solution_primary direct
_atom_sites_solution_secondary difmap
_audit_creation_method SHELXL-97
_cell_angle_alpha 90.00
_cell_angle_beta 90.00
_cell_angle_gamma 90.00
_cell_formula_units_Z 4
_cell_length_a 8.5622(4)
_cell_length_b 14.0393(7)
_cell_length_c 14.7524(7)
_cell_measurement_reflns_used 2289
_cell_measurement_temperature 293(2)
_cell_measurement_theta_max 28.28
_cell_measurement_theta_min 2.75
_cell_volume 1773.35(15)
_computing_cell_refinement 'SAINT (Siemens, 1996)'
_computing_data_collection 'SMART (Siemens, 1996)'
_computing_data_reduction SAINT
_computing_molecular_graphics SHELXTL
_computing_publication_material 'SHELXTL and PLATON (Spek, 2003)'
_computing_structure_refinement SHELXTL
_computing_structure_solution 'SHELXTL (Sheldrick, 1997)'
_diffrn_ambient_temperature 293(2)
_diffrn_detector_area_resol_mean 8.33
_diffrn_measured_fraction_theta_full 0.997
_diffrn_measured_fraction_theta_max 0.997
_diffrn_measurement_device_type 'Siemens SMART CCD area-detector'
_diffrn_measurement_method \w
_diffrn_radiation_monochromator graphite
_diffrn_radiation_source 'fine-focus sealed tube'
_diffrn_radiation_type MoK\a
_diffrn_radiation_wavelength 0.71073
_diffrn_reflns_av_R_equivalents 0.0215
_diffrn_reflns_av_sigmaI/netI 0.0174
_diffrn_reflns_limit_h_max 11
_diffrn_reflns_limit_h_min -10
_diffrn_reflns_limit_k_max 18
_diffrn_reflns_limit_k_min -11
_diffrn_reflns_limit_l_max 19
_diffrn_reflns_limit_l_min -19
_diffrn_reflns_number 10596
_diffrn_reflns_theta_full 28.28
_diffrn_reflns_theta_max 28.28
_diffrn_reflns_theta_min 2.75
_diffrn_standards_number 0
_exptl_absorpt_coefficient_mu 1.627
_exptl_absorpt_correction_T_max 0.505
_exptl_absorpt_correction_T_min 0.463
_exptl_absorpt_correction_type multi-scan
_exptl_absorpt_process_details '(SADABS; Sheldrick, 1996)'
_exptl_crystal_colour 'pale yellow'
_exptl_crystal_density_diffrn 1.490
_exptl_crystal_density_method 'not measured'
_exptl_crystal_description block
_exptl_crystal_F_000 816
_exptl_crystal_size_max 0.48
_exptl_crystal_size_mid 0.46
_exptl_crystal_size_min 0.42
_refine_diff_density_max 0.228
_refine_diff_density_min -0.652
_refine_ls_extinction_method none
_refine_ls_goodness_of_fit_ref 1.067
_refine_ls_hydrogen_treatment constr
_refine_ls_matrix_type full
_refine_ls_number_parameters 116
_refine_ls_number_reflns 2289
_refine_ls_number_restraints 0
_refine_ls_restrained_S_all 1.067
_refine_ls_R_factor_all 0.0402
_refine_ls_R_factor_gt 0.0312
_refine_ls_shift/su_max 0.000
_refine_ls_shift/su_mean 0.000
_refine_ls_structure_factor_coef Fsqd
_refine_ls_weighting_details 'calc w = 1/[\s^2^(Fo^2^)+(0.047P)^2^+0.5026P] where P = (Fo^2^+2Fc^2^)/3'
_refine_ls_weighting_scheme calc
_refine_ls_wR_factor_gt 0.0815
_refine_ls_wR_factor_ref 0.0894
_reflns_number_gt 1934
_reflns_number_total 2289
_reflns_threshold_expression I>2\s(I)
_cod_data_source_file wn6335.cif
_cod_data_source_block I
_cod_depositor_comments
;
The following automatic conversions were performed:
'_symmetry_cell_setting' value 'Orthorhombic' changed to 'orthorhombic'
according to '/home/saulius/struct/CIF-dictionaries/cif_core.dic'
dictionary named 'cif_core.dic' version 2.4.1 from 2010-06-29.

Automatic conversion script
Id: cif_fix_enum 1527 2010-12-29 10:47:43Z saulius 

The following automatic conversions were performed:

'_symmetry_cell_setting' value 'Orthorhombic' changed to
'orthorhombic' according to
/home/saulius/struct/CIF-dictionaries/cif_core.dic dictionary named
'cif_core.dic' version 2.4.1 from 2010-06-29.

Automatic conversion script
Id: cif_fix_values 1715 2011-07-08 13:25:40Z adriana 
;
_cod_database_code 2205621
_cod_database_fobs_code 2205621

loop_
_symmetry_equiv_pos_as_xyz
'x, y, z'
'-x+1/2, -y, z+1/2'
'x+1/2, -y+1/2, -z+1/2'
'-x, y+1/2, -z'
'-x, -y, -z'
'x-1/2, y, -z-1/2'
'-x-1/2, y-1/2, z-1/2'
'x, -y-1/2, z'

loop_
_atom_site_label
_atom_site_fract_x
_atom_site_fract_y
_atom_site_fract_z
_atom_site_U_iso_or_equiv
_atom_site_adp_type
_atom_site_calc_flag
_atom_site_refinement_flags
_atom_site_occupancy
_atom_site_type_symbol
Zn1 0.45747(4) 0.2500 0.01343(2) 0.04707(12) Uani d S 1 Zn
S1 0.92157(10) 0.2500 0.17729(7) 0.0723(3) Uani d S 1 S
S2 0.65016(10) 0.2500 -0.28672(6) 0.0644(2) Uani d S 1 S
N1 0.33599(19) 0.12917(11) 0.02882(11) 0.0465(3) Uani d . 1 N
N2 0.6260(3) 0.2500 0.10362(18) 0.0568(6) Uani d S 1 N
N3 0.5378(3) 0.2500 -0.11081(19) 0.0629(7) Uani d S 1 N
N4 0.0972(3) -0.12616(13) 0.05599(16) 0.0721(6) Uani d . 1 N
H4A 0.0881 -0.1631 0.0098 0.087 Uiso calc R 1 H
H4B 0.0563 -0.1420 0.1070 0.087 Uiso calc R 1 H
C1 0.3200(3) 0.06834(14) -0.04058(13) 0.0532(5) Uani d . 1 C
H1A 0.3636 0.0847 -0.0962 0.064 Uiso calc R 1 H
C2 0.2431(3) -0.01615(15) -0.03376(15) 0.0591(5) Uani d . 1 C
H2B 0.2355 -0.0559 -0.0840 0.071 Uiso calc R 1 H
C3 0.1757(2) -0.04340(13) 0.04835(14) 0.0512(4) Uani d . 1 C
C4 0.1920(2) 0.01951(14) 0.12261(13) 0.0494(4) Uani d . 1 C
C5 0.2722(3) 0.10244(14) 0.10829(13) 0.0515(4) Uani d . 1 C
H5A 0.2837 0.1435 0.1573 0.062 Uiso calc R 1 H
C6 0.1228(4) -0.00322(18) 0.21357(16) 0.0747(7) Uani d . 1 C
H6A 0.1405 0.0491 0.2542 0.112 Uiso calc R 1 H
H6B 0.1711 -0.0596 0.2375 0.112 Uiso calc R 1 H
H6C 0.0125 -0.0137 0.2072 0.112 Uiso calc R 1 H
C7 0.7486(3) 0.2500 0.13499(16) 0.0422(5) Uani d S 1 C
C8 0.5835(3) 0.2500 -0.1842(2) 0.0459(6) Uani d S 1 C

loop_
_atom_site_aniso_label
_atom_site_aniso_U_11
_atom_site_aniso_U_22
_atom_site_aniso_U_33
_atom_site_aniso_U_12
_atom_site_aniso_U_13
_atom_site_aniso_U_23
Zn1 0.04847(19) 0.04450(18) 0.04825(19) 0.000 -0.00294(13) 0.000
S1 0.0572(5) 0.0813(6) 0.0783(6) 0.000 -0.0187(4) 0.000
S2 0.0624(5) 0.0733(5) 0.0575(4) 0.000 0.0149(4) 0.000
N1 0.0532(8) 0.0403(8) 0.0459(8) 0.0006(7) -0.0020(7) -0.0028(6)
N2 0.0572(14) 0.0560(13) 0.0571(14) 0.000 -0.0100(11) 0.000
N3 0.0575(15) 0.0779(18) 0.0532(14) 0.000 0.0018(11) 0.000
N4 0.0983(15) 0.0417(9) 0.0763(13) -0.0107(10) 0.0184(12) -0.0042(9)
C1 0.0705(12) 0.0446(10) 0.0446(9) 0.0011(9) 0.0073(9) -0.0045(8)
C2 0.0843(14) 0.0426(10) 0.0503(10) -0.0037(10) 0.0072(10) -0.0119(8)
C3 0.0615(11) 0.0350(9) 0.0571(11) 0.0081(8) 0.0025(9) 0.0013(8)
C4 0.0610(11) 0.0455(9) 0.0417(9) 0.0066(8) -0.0016(8) 0.0041(8)
C5 0.0651(12) 0.0484(10) 0.0410(9) 0.0013(9) -0.0057(8) -0.0060(8)
C6 0.1060(19) 0.0706(15) 0.0476(11) -0.0066(14) 0.0089(12) 0.0083(10)
C7 0.0569(15) 0.0352(11) 0.0345(11) 0.000 0.0010(11) 0.000
C8 0.0372(12) 0.0449(13) 0.0556(15) 0.000 -0.0016(11) 0.000

loop_
_atom_type_symbol
_atom_type_description
_atom_type_scat_dispersion_real
_atom_type_scat_dispersion_imag
_atom_type_scat_source
C C 0.0033 0.0016 'International Tables Vol C Tables 4.2.6.8 and 6.1.1.4'
H H 0.0000 0.0000 'International Tables Vol C Tables 4.2.6.8 and 6.1.1.4'
N N 0.0061 0.0033 'International Tables Vol C Tables 4.2.6.8 and 6.1.1.4'
S S 0.1246 0.1234 'International Tables Vol C Tables 4.2.6.8 and 6.1.1.4'
Zn Zn 0.2839 1.4301 'International Tables Vol C Tables 4.2.6.8 and 6.1.1.4'

loop_
_geom_angle_atom_site_label_1
_geom_angle_atom_site_label_2
_geom_angle_atom_site_label_3
_geom_angle_site_symmetry_3
_geom_angle
_geom_angle_publ_flag
N3 Zn1 N2 . 112.11(11) yes
N3 Zn1 N1 . 106.77(6) yes
N2 Zn1 N1 . 107.76(6) yes
N1 Zn1 N1 8_565 115.78(9) yes
C1 N1 C5 . 116.49(17) ?
C1 N1 Zn1 . 120.42(14) ?
C5 N1 Zn1 . 123.04(13) ?
C7 N2 Zn1 . 161.1(2) yes
C8 N3 Zn1 . 179.3(3) yes
C3 N4 H4A . 120.0 ?
C3 N4 H4B . 120.0 ?
H4A N4 H4B . 120.0 ?
N1 C1 C2 . 123.28(19) ?
N1 C1 H1A . 118.4 ?
C2 C1 H1A . 118.4 ?
C1 C2 C3 . 120.22(19) ?
C1 C2 H2B . 119.9 ?
C3 C2 H2B . 119.9 ?
N4 C3 C2 . 121.03(19) ?
N4 C3 C4 . 121.55(19) ?
C2 C3 C4 . 117.42(18) ?
C5 C4 C3 . 117.47(18) ?
C5 C4 C6 . 121.14(19) ?
C3 C4 C6 . 121.38(19) ?
N1 C5 C4 . 125.11(17) ?
N1 C5 H5A . 117.4 ?
C4 C5 H5A . 117.4 ?
C4 C6 H6A . 109.5 ?
C4 C6 H6B . 109.5 ?
H6A C6 H6B . 109.5 ?
C4 C6 H6C . 109.5 ?
H6A C6 H6C . 109.5 ?
H6B C6 H6C . 109.5 ?
N2 C7 S1 . 179.1(2) ?
N3 C8 S2 . 179.2(3) ?

loop_
_geom_bond_atom_site_label_1
_geom_bond_atom_site_label_2
_geom_bond_distance
_geom_bond_publ_flag
Zn1 N3 1.958(3) yes
Zn1 N2 1.963(3) yes
Zn1 N1 2.0028(16) yes
S1 C7 1.607(3) yes
S2 C8 1.616(3) yes
N1 C1 1.340(2) yes
N1 C5 1.347(2) yes
N2 C7 1.147(4) yes
N3 C8 1.152(4) yes
N4 C3 1.347(3) yes
N4 H4A 0.8600 ?
N4 H4B 0.8600 ?
C1 C2 1.360(3) ?
C1 H1A 0.9300 ?
C2 C3 1.395(3) ?
C2 H2B 0.9300 ?
C3 C4 1.414(3) ?
C4 C5 1.368(3) ?
C4 C6 1.501(3) ?
C5 H5A 0.9300 ?
C6 H6A 0.9600 ?
C6 H6B 0.9600 ?
C6 H6C 0.9600 ?

loop_
_geom_hbond_atom_site_label_D
_geom_hbond_atom_site_label_H
_geom_hbond_atom_site_label_A
_geom_hbond_site_symmetry_A
_geom_hbond_distance_DH
_geom_hbond_distance_HA
_geom_hbond_distance_DA
_geom_hbond_angle_DHA
_geom_hbond_publ_flag
N4 H4B S2 2_555 0.86 2.81 3.591(2) 152 yes

loop_
_geom_torsion_atom_site_label_1
_geom_torsion_atom_site_label_2
_geom_torsion_atom_site_label_3
_geom_torsion_atom_site_label_4
_geom_torsion_site_symmetry_1
_geom_torsion
N3 Zn1 N1 C1 . -1.66(18)
N2 Zn1 N1 C1 . -122.27(17)
N1 Zn1 N1 C1 8_565 117.04(15)
N3 Zn1 N1 C5 . 175.57(16)
N2 Zn1 N1 C5 . 54.96(18)
N1 Zn1 N1 C5 8_565 -65.73(19)
N3 Zn1 N2 C7 . 0.0
N1 Zn1 N2 C7 . 117.20(5)
N1 Zn1 N2 C7 8_565 -117.20(5)
N2 Zn1 N3 C8 . 180.000(17)
N1 Zn1 N3 C8 . 62.21(6)
N1 Zn1 N3 C8 8_565 -62.21(5)
C5 N1 C1 C2 . 0.5(3)
Zn1 N1 C1 C2 . 177.92(18)
N1 C1 C2 C3 . 0.1(4)
C1 C2 C3 N4 . 179.0(2)
C1 C2 C3 C4 . -0.5(3)
N4 C3 C4 C5 . -179.3(2)
C2 C3 C4 C5 . 0.2(3)
N4 C3 C4 C6 . 0.2(3)
C2 C3 C4 C6 . 179.7(2)
C1 N1 C5 C4 . -0.9(3)
Zn1 N1 C5 C4 . -178.19(15)
C3 C4 C5 N1 . 0.5(3)
C6 C4 C5 N1 . -179.0(2)
Zn1 N2 C7 S1 . -0.001(7)
Zn1 N3 C8 S2 . 180.000(9)
